data_8101159
loop_
_publ_author_name
'Lamarque, Laurent'
'M\'eou, Alain'
'Brun, Pierre'
'P\`epe, G\'erard'

_publ_section_title
;
Crystal structure of (1S,3S,5R,7R,8R)-1,4,4-trimethyl-8-carbomethoxy-
8-hydroxy-10-oxatricyclo[5.3.0.0^3,5^]decan-9-one, C~14~H~20~O~5~
;
_journal_issue 1
_journal_name_full 'Zeitschrift f\"ur Kristallographie - New Crystal Structures'
_journal_page_first 59
_journal_page_last 60
_journal_volume 215
_journal_year 2000
_chemical_formula_sum 'C14 H20 O5'
_chemical_formula_weight 268.30
_space_group_IT_number 19
_symmetry_cell_setting orthorhombic
_symmetry_space_group_name_Hall 'P 2ac 2ab'
_symmetry_space_group_name_H-M 'P 21 21 21'
_cell_angle_alpha 90.00
_cell_angle_beta 90.00
_cell_angle_gamma 90.00
_cell_formula_units_Z 4
_cell_length_a 7.428(2)
_cell_length_b 10.898(2)
_cell_length_c 16.906(3)
_cell_measurement_temperature 293(2)
_cell_volume 1368.5(4)
_diffrn_ambient_temperature 293(2)
_exptl_crystal_density_diffrn 1.302
_refine_ls_R_factor_obs 0.0443
_refine_ls_wR_factor_obs 0.0986
_cod_depositor_comments
;
The following automatic conversions were performed:
'_symmetry_cell_setting' value 'Orthorhombic' changed to 'orthorhombic'
according to '/home/saulius/struct/CIF-dictionaries/cif_core.dic'
dictionary named 'cif_core.dic' version 2.4.1 from 2010-06-29.

Automatic conversion script
Id: cif_fix_enum 1527 2010-12-29 10:47:43Z saulius 
;
_cod_database_code 8101159

loop_
_symmetry_equiv_pos_as_xyz
'x, y, z'
'-x+1/2, -y, z+1/2'
'x+1/2, -y+1/2, -z'
'-x, y+1/2, -z+1/2'

loop_
_atom_site_aniso_label
_atom_site_aniso_U_11
_atom_site_aniso_U_22
_atom_site_aniso_U_33
_atom_site_aniso_U_23
_atom_site_aniso_U_13
_atom_site_aniso_U_12
C1 0.0274(3) 0.0236(3) 0.0239(3) 0.0012(2) -0.0008(3) 0.0000(3)
C2 0.0266(3) 0.0284(3) 0.0280(3) -0.0017(2) 0.0015(3) -0.0066(3)
C3 0.0297(3) 0.0312(3) 0.0264(3) -0.0012(2) 0.0020(3) 0.0016(3)
C4 0.0352(4) 0.0342(4) 0.0276(3) -0.0035(3) 0.0038(3) -0.0068(3)
C5 0.0308(4) 0.0492(4) 0.0252(3) -0.0016(3) -0.0036(3) -0.0049(4)
C6 0.0246(3) 0.0335(3) 0.0265(3) 0.0025(3) -0.0006(3) -0.0024(3)
C7 0.0351(4) 0.0413(4) 0.0275(3) -0.0049(3) 0.0079(3) -0.0031(3)
C8 0.0508(5) 0.0604(6) 0.0326(4) 0.0070(4) 0.0097(4) -0.0098(5)
C9 0.0533(6) 0.0525(5) 0.0510(6) -0.0160(5) 0.0146(5) 0.0048(5)
C10 0.0282(3) 0.0264(3) 0.0242(3) -0.0020(2) 0.0020(2) 0.0009(3)
C11 0.0298(3) 0.0309(3) 0.0304(3) -0.0004(3) 0.0019(3) -0.0040(3)
O12 0.0357(3) 0.0353(3) 0.0312(3) -0.0007(2) -0.0006(2) -0.0098(3)
C13 0.0270(3) 0.0585(6) 0.0454(5) 0.0006(4) -0.0064(4) 0.0056(4)
O14 0.0617(5) 0.0404(3) 0.0441(4) 0.0092(3) 0.0006(4) -0.0123(4)
O15 0.0401(3) 0.0426(3) 0.0300(3) -0.0021(2) 0.0093(3) 0.0108(3)
C16 0.0347(4) 0.0339(3) 0.0228(3) 0.0033(3) -0.0013(3) -0.0006(3)
O17 0.0573(4) 0.0498(4) 0.0388(3) -0.0106(3) -0.0168(3) 0.0028(4)
O18 0.0404(4) 0.0489(4) 0.0413(3) -0.0057(3) -0.0101(3) 0.0130(3)
C19 0.0469(6) 0.0729(8) 0.0689(8) -0.0031(7) -0.0205(6) 0.0176(6)

loop_
_atom_site_label
_atom_site_type_symbol
_atom_site_fract_x
_atom_site_fract_y
_atom_site_fract_z
_atom_site_U_iso_or_equiv
_atom_site_thermal_displace_type
_atom_site_occupancy
_atom_site_calc_flag
_atom_site_refinement_flags
_atom_site_disorder_group
C1 C -1.08463(11) -0.24746(6) -0.27213(4) 0.02498(15) Uani 1 d . .
C2 C -1.27459(11) -0.23855(7) -0.23624(5) 0.0277(2) Uani 1 d . .
C3 C -1.31617(11) -0.11529(8) -0.19952(5) 0.0291(2) Uani 1 d . .
C4 C -1.17035(13) -0.06585(8) -0.14554(5) 0.0323(2) Uani 1 d . .
C5 C -1.00724(12) -0.14675(10) -0.13897(5) 0.0351(2) Uani 1 d . .
C6 C -0.93793(11) -0.18525(8) -0.22009(5) 0.0282(2) Uani 1 d . .
C7 C -1.35301(14) -0.09905(9) -0.11157(5) 0.0347(2) Uani 1 d . .
C8 C -1.3745(2) -0.20619(12) -0.05634(6) 0.0479(3) Uani 1 d . .
H81 H -1.2983(11) -0.2722(4) -0.0734(4) 0.050 Uiso 1 calc R .
H82 H -1.4976(3) -0.2329(6) -0.0566(5) 0.050 Uiso 1 calc R .
H83 H -1.3412(13) -0.1819(3) -0.00375(13) 0.050 Uiso 1 calc R .
C9 C -1.4724(2) 0.00948(12) -0.09110(9) 0.0523(3) Uani 1 d . .
H91 H -1.5964(2) -0.0151(3) -0.0935(6) 0.050 Uiso 1 calc R .
H92 H -1.4515(10) 0.0747(4) -0.1282(4) 0.050 Uiso 1 calc R .
H93 H -1.4447(9) 0.0375(6) -0.0386(2) 0.050 Uiso 1 calc R .
C10 C -1.05172(10) -0.18909(6) -0.35409(4) 0.0263(2) Uani 1 d . .
C11 C -0.96044(11) -0.06606(7) -0.33521(5) 0.0304(2) Uani 1 d . .
O12 O -0.89434(10) -0.06938(6) -0.26162(4) 0.0341(2) Uani 1 d . .
C13 C -0.76563(13) -0.25972(12) -0.21452(7) 0.0437(2) Uani 1 d . .
H131 H -0.7201(7) -0.2751(8) -0.26672(7) 0.050 Uiso 1 calc R .
H132 H -0.7902(3) -0.3364(4) -0.1887(5) 0.050 Uiso 1 calc R .
H133 H -0.6777(5) -0.2148(4) -0.1846(5) 0.050 Uiso 1 calc R .
O14 O -0.9362(2) 0.01850(7) -0.37858(5) 0.0487(2) Uani 1 d . .
O15 O -0.92191(11) -0.26249(7) -0.39303(4) 0.0376(2) Uani 1 d . .
C16 C -1.22089(12) -0.17591(7) -0.40500(4) 0.0305(2) Uani 1 d . .
O17 O -1.25772(14) -0.24655(8) -0.45676(5) 0.0486(2) Uani 1 d . .
O18 O -1.31716(12) -0.07962(8) -0.38400(5) 0.0435(2) Uani 1 d . .
C19 C -1.4854(2) -0.0614(2) -0.42555(10) 0.0629(4) Uani 1 d D .
H191 H -1.5617(6) -0.1315(5) -0.4176(5) 0.050 Uiso 1 calc RD .
H192 H -1.4620(2) -0.0514(10) -0.48102(14) 0.050 Uiso 1 calc RD .
H193 H -1.5441(7) 0.0107(6) -0.4055(5) 0.050 Uiso 1 calc RD .
H1 H -1.0592(30) -0.3310(16) -0.2769(10) 0.050 Uiso 1 d . .
H21 H -1.2830(28) -0.3040(17) -0.1949(9) 0.050 Uiso 1 d . .
H22 H -1.3575(26) -0.2631(18) -0.2765(11) 0.050 Uiso 1 d . .
H3 H -1.3746(26) -0.0605(19) -0.2337(10) 0.050 Uiso 1 d . .
H4 H -1.1365(28) 0.0178(17) -0.1504(10) 0.050 Uiso 1 d . .
H51 H -1.0356(29) -0.2247(16) -0.1150(11) 0.050 Uiso 1 d . .
H52 H -0.9129(28) -0.1005(17) -0.1154(10) 0.050 Uiso 1 d . .
H15 H -0.9004(26) -0.2335(17) -0.4379(11) 0.050 Uiso 1 d . .

loop_
_geom_bond_atom_site_label_1
_geom_bond_atom_site_label_2
_geom_bond_distance
_geom_bond_site_symmetry_2
_geom_bond_publ_flag
C1 C2 1.5391(11) . ?
C1 C10 1.5441(11) . ?
C1 C6 1.5560(10) . ?
C2 C3 1.5117(11) . ?
C3 C4 1.5153(12) . ?
C3 C7 1.5222(12) . ?
C4 C5 1.5026(13) . ?
C4 C7 1.5171(13) . ?
C5 C6 1.5239(12) . ?
C6 O12 1.4806(10) . ?
C6 C13 1.5184(13) . ?
C7 C8 1.5035(14) . ?
C7 C9 1.518(2) . ?
C10 O15 1.4153(9) . ?
C10 C16 1.5298(11) . ?
C10 C11 1.5361(11) . ?
C11 O14 1.1914(11) . ?
C11 O12 1.3379(11) . ?
C16 O17 1.1973(11) . ?
C16 O18 1.3185(12) . ?
O18 C19 1.4471(14) . ?

loop_
_cod_related_entry_id
_cod_related_entry_database
_cod_related_entry_code
1 ChemSpider 9098785
